data_7117405
loop_
_publ_author_name
'Gregory H. Imler'
'Xia Li'
'Bolei Xu'
'Graham E. Dobereiner'
'Hai-Lung Dai'
'Yi Rao'
'Bradford B. Wayland'

_publ_section_title
;
 Solid state transformation of the crystalline monohydrate
 (CH3NH3)PbI3(H2O) to the (CH3NH3)PbI3 perovskite
;
_journal_name_full Chem.Commun.
_journal_page_first 11290
_journal_paper_doi 10.1039/C5cc03741G
_journal_volume 51
_journal_year 2015
_chemical_formula_moiety 'C H8 I3 N O Pb'
_chemical_formula_sum 'C H8 I3 N O Pb'
_chemical_formula_weight 637.97
_chemical_melting_point ?
_chemical_name_systematic 'Methylammonium Lead Triiodide Hydrate'
_space_group_IT_number 11
_symmetry_cell_setting monoclinic
_symmetry_space_group_name_Hall '-P 2yb'
_symmetry_space_group_name_H-M 'P 1 21/m 1'
_atom_sites_solution_hydrogens geom
_atom_sites_solution_primary direct
_atom_sites_solution_secondary difmap
_audit_creation_method SHELXL-97
_audit_update_record
;
2015-06-08 deposited with the CCDC.
2015-06-10 downloaded from the CCDC.
;
_cell_angle_alpha 90.00
_cell_angle_beta 101.251(3)
_cell_angle_gamma 90.00
_cell_formula_units_Z 2
_cell_length_a 10.469(2)
_cell_length_b 4.6557(9)
_cell_length_c 11.214(2)
_cell_measurement_reflns_used 5416
_cell_measurement_temperature 100(2)
_cell_measurement_theta_max 28.007
_cell_measurement_theta_min 2.436
_cell_volume 536.07(17)
_computing_cell_refinement 'SAINT (Bruker-AXS)'
_computing_data_collection COSMO
_computing_data_reduction 'SADABS (Bruker-AXS)'
_computing_molecular_graphics XP
_computing_publication_material 'APEX2 report generator (Bruker-AXS)'
_computing_structure_refinement 'SHELXL-97 (Sheldrick, 2008)'
_computing_structure_solution 'SHELXS-97 (Sheldrick, 2008)'
_diffrn_ambient_temperature 100(2)
_diffrn_detector_area_resol_mean 8.333
_diffrn_measured_fraction_theta_full 1.000
_diffrn_measured_fraction_theta_max 1.000
_diffrn_measurement_device_type 'Kappa APEX II DUO'
_diffrn_measurement_method 'omega scans'
_diffrn_radiation_monochromator graphite
_diffrn_radiation_source 'fine-focus sealed tube'
_diffrn_radiation_type MoK\a
_diffrn_radiation_wavelength 0.71073
_diffrn_reflns_av_R_equivalents 0.0328
_diffrn_reflns_av_sigmaI/netI 0.0264
_diffrn_reflns_limit_h_max 13
_diffrn_reflns_limit_h_min -13
_diffrn_reflns_limit_k_max 3
_diffrn_reflns_limit_k_min -6
_diffrn_reflns_limit_l_max 14
_diffrn_reflns_limit_l_min -14
_diffrn_reflns_number 6477
_diffrn_reflns_theta_full 27.50
_diffrn_reflns_theta_max 27.88
_diffrn_reflns_theta_min 1.85
_exptl_absorpt_coefficient_mu 24.311
_exptl_absorpt_correction_T_max 0.1214
_exptl_absorpt_correction_T_min 0.0210
_exptl_absorpt_correction_type multi-scan
_exptl_absorpt_process_details
;
    6535 Corrected reflections written to file mo_2214_0m.hkl
 Estimated minimum and maximum transmission:  0.3456  0.7456
 The ratio of these values is more reliable than their absolute values!
 Additional spherical absorption correction applied with mu*r =  0.2000
 Lambda/2 correction factor = 0.0015
;
_exptl_crystal_colour 'clear colourless'
_exptl_crystal_density_diffrn 3.953
_exptl_crystal_density_meas ?
_exptl_crystal_density_method 'not measured'
_exptl_crystal_description needle
_exptl_crystal_F_000 540
_exptl_crystal_recrystallization_method 'Re-crystallisation from solvent: \g-Butyrolactone (GBL)'
_exptl_crystal_size_max 0.70
_exptl_crystal_size_mid 0.15
_exptl_crystal_size_min 0.15
_refine_diff_density_max 2.247
_refine_diff_density_min -2.162
_refine_diff_density_rms 0.217
_refine_ls_extinction_coef 0.0048(3)
_refine_ls_extinction_expression Fc^*^=kFc[1+0.001xFc^2^\l^3^/sin(2\q)]^-1/4^
_refine_ls_extinction_method SHELXL
_refine_ls_goodness_of_fit_ref 1.100
_refine_ls_hydrogen_treatment mixed
_refine_ls_matrix_type full
_refine_ls_number_parameters 52
_refine_ls_number_reflns 1430
_refine_ls_number_restraints 3
_refine_ls_restrained_S_all 1.099
_refine_ls_R_factor_all 0.0211
_refine_ls_R_factor_gt 0.0207
_refine_ls_shift/su_max 0.001
_refine_ls_shift/su_mean 0.000
_refine_ls_structure_factor_coef Fsqd
_refine_ls_weighting_details 'calc w=1/[\s^2^(Fo^2^)+(0.0314P)^2^+0.7814P] where P=(Fo^2^+2Fc^2^)/3'
_refine_ls_weighting_scheme calc
_refine_ls_wR_factor_gt 0.0569
_refine_ls_wR_factor_ref 0.0572
_reflns_number_gt 1405
_reflns_number_total 1430
_reflns_threshold_expression >2sigma(I)
_cod_data_source_file c5cc03741g2.cif
_cod_data_source_block solve
_cod_depositor_comments
;
The following automatic conversions were performed:

'_chemical_melting_point' value 'not determined' was changed to '?' -
the value is undefined or not given.

'_exptl_crystal_density_meas' value 'not measured' was changed to '?'
- the value is perceived as not measured.

Automatic conversion script
Id: cif_fix_values 3392 2015-05-12 13:50:21Z andrius 
;
_cod_original_cell_volume 536.05(19)
_cod_original_sg_symbol_H-M P2(1)/m
_cod_database_code 7117405

loop_
_symmetry_equiv_pos_as_xyz
'x, y, z'
'-x, y+1/2, -z'
'-x, -y, -z'
'x, -y-1/2, z'

loop_
_atom_site_label
_atom_site_type_symbol
_atom_site_fract_x
_atom_site_fract_y
_atom_site_fract_z
_atom_site_U_iso_or_equiv
_atom_site_adp_type
_atom_site_occupancy
_atom_site_symmetry_multiplicity
_atom_site_calc_flag
_atom_site_refinement_flags
_atom_site_disorder_assembly
_atom_site_disorder_group
Pb1 Pb 0.09771(2) 0.2500 0.680070(18) 0.01879(10) Uani 1 2 d S . .
I1 I -0.19528(4) 0.2500 0.48594(3) 0.02126(12) Uani 1 2 d S . .
I2 I -0.01480(4) -0.2500 0.82746(3) 0.02203(12) Uani 1 2 d S . .
I3 I 0.36006(4) 0.2500 0.85801(3) 0.02290(12) Uani 1 2 d S . .
O1 O 0.2608(4) 0.7500 0.0873(4) 0.0288(10) Uani 1 2 d SD . .
N1 N 0.3919(6) 0.2500 0.1947(5) 0.0305(12) Uani 1 2 d S . .
H1A H 0.3567 0.0791 0.1657 0.046 Uiso 0.50 1 calc PR A -1
H1B H 0.4694 0.2758 0.1711 0.046 Uiso 0.50 1 calc PR A -1
H1C H 0.3366 0.3951 0.1647 0.046 Uiso 0.50 1 calc PR A -1
C1 C 0.4127(9) 0.2500 0.3293(7) 0.048(2) Uani 1 2 d S . .
H1D H 0.4774 0.1035 0.3619 0.072 Uiso 0.50 1 calc PR B -1
H1E H 0.3304 0.2073 0.3548 0.072 Uiso 0.50 1 calc PR B -1
H1F H 0.4443 0.4392 0.3603 0.072 Uiso 0.50 1 calc PR B -1
H7 H 0.284(5) 0.7500 0.014(3) 0.009(16) Uiso 1 2 d SD . .
H8 H 0.1730(19) 0.7500 0.069(6) 0.05(3) Uiso 1 2 d SD . .

loop_
_atom_site_aniso_label
_atom_site_aniso_U_11
_atom_site_aniso_U_22
_atom_site_aniso_U_33
_atom_site_aniso_U_23
_atom_site_aniso_U_13
_atom_site_aniso_U_12
Pb1 0.01893(14) 0.01848(15) 0.01851(14) 0.000 0.00256(9) 0.000
I1 0.0209(2) 0.0229(2) 0.0208(2) 0.000 0.00607(14) 0.000
I2 0.0227(2) 0.0211(2) 0.0244(2) 0.000 0.00969(15) 0.000
I3 0.01755(19) 0.0254(2) 0.0246(2) 0.000 0.00107(14) 0.000
O1 0.026(2) 0.030(3) 0.030(2) 0.000 0.0054(18) 0.000
N1 0.030(3) 0.026(3) 0.038(3) 0.000 0.012(2) 0.000
C1 0.059(6) 0.052(6) 0.036(4) 0.000 0.015(4) 0.000

loop_
_atom_type_symbol
_atom_type_description
_atom_type_scat_dispersion_real
_atom_type_scat_dispersion_imag
_atom_type_scat_source
C C 0.0033 0.0016 'International Tables Vol C Tables 4.2.6.8 and 6.1.1.4'
H H 0.0000 0.0000 'International Tables Vol C Tables 4.2.6.8 and 6.1.1.4'
N N 0.0061 0.0033 'International Tables Vol C Tables 4.2.6.8 and 6.1.1.4'
O O 0.0106 0.0060 'International Tables Vol C Tables 4.2.6.8 and 6.1.1.4'
I I -0.4742 1.8119 'International Tables Vol C Tables 4.2.6.8 and 6.1.1.4'
Pb Pb -3.3944 10.1111 'International Tables Vol C Tables 4.2.6.8 and 6.1.1.4'

loop_
_geom_angle_atom_site_label_1
_geom_angle_atom_site_label_2
_geom_angle_atom_site_label_3
_geom_angle
_geom_angle_site_symmetry_1
_geom_angle_site_symmetry_3
I3 Pb1 I2 92.123(14) . 1_565
I3 Pb1 I2 92.123(15) . .
I2 Pb1 I2 93.009(17) 1_565 .
I3 Pb1 I1 91.771(14) . 3_556
I2 Pb1 I1 175.963(11) 1_565 3_556
I2 Pb1 I1 87.912(16) . 3_556
I3 Pb1 I1 91.771(14) . 3_566
I2 Pb1 I1 87.912(16) 1_565 3_566
I2 Pb1 I1 175.963(11) . 3_566
I1 Pb1 I1 90.902(18) 3_556 3_566
I3 Pb1 I1 179.236(11) . .
I2 Pb1 I1 87.352(14) 1_565 .
I2 Pb1 I1 87.352(14) . .
I1 Pb1 I1 88.765(14) 3_556 .
I1 Pb1 I1 88.765(14) 3_566 .
Pb1 I1 Pb1 90.903(18) 3_556 3_566
Pb1 I1 Pb1 91.236(14) 3_556 .
Pb1 I1 Pb1 91.236(14) 3_566 .
Pb1 I2 Pb1 93.008(17) . 1_545

loop_
_geom_bond_atom_site_label_1
_geom_bond_atom_site_label_2
_geom_bond_distance
_geom_bond_site_symmetry_2
Pb1 I3 3.0637(6) .
Pb1 I2 3.2089(5) 1_565
Pb1 I2 3.2089(5) .
Pb1 I1 3.2665(5) 3_556
Pb1 I1 3.2665(5) 3_566
Pb1 I1 3.3972(7) .
I1 Pb1 3.2665(5) 3_556
I1 Pb1 3.2665(5) 3_566
I2 Pb1 3.2090(5) 1_545
N1 C1 1.482(9) .

loop_
_geom_torsion_atom_site_label_1
_geom_torsion_atom_site_label_2
_geom_torsion_atom_site_label_3
_geom_torsion_atom_site_label_4
_geom_torsion
_geom_torsion_site_symmetry_1
_geom_torsion_site_symmetry_2
_geom_torsion_site_symmetry_3
_geom_torsion_site_symmetry_4
I3 Pb1 I1 Pb1 -134.535(9) . . . 3_556
I2 Pb1 I1 Pb1 178.896(7) 1_565 . . 3_556
I2 Pb1 I1 Pb1 -87.966(16) . . . 3_556
I1 Pb1 I1 Pb1 0.0 3_556 . . 3_556
I1 Pb1 I1 Pb1 90.929(18) 3_566 . . 3_556
I3 Pb1 I1 Pb1 134.535(10) . . . 3_566
I2 Pb1 I1 Pb1 87.966(16) 1_565 . . 3_566
I2 Pb1 I1 Pb1 -178.896(7) . . . 3_566
I1 Pb1 I1 Pb1 -90.929(18) 3_556 . . 3_566
I1 Pb1 I1 Pb1 0.0 3_566 . . 3_566
I3 Pb1 I2 Pb1 -87.761(15) . . . 1_545
I2 Pb1 I2 Pb1 180.0 1_565 . . 1_545
I1 Pb1 I2 Pb1 3.934(11) 3_556 . . 1_545
I1 Pb1 I2 Pb1 76.91(11) 3_566 . . 1_545
I1 Pb1 I2 Pb1 92.794(15) . . . 1_545
